data_4067115
loop_
_publ_author_name
'Dureen, Meghan A.'
'Brown, Christopher C.'
'Stephan, Douglas W.'

_publ_section_title
;
 Addition of Enamines or Pyrroles and B(C6F5)3&#x201C;Frustrated Lewis
 Pairs&#x201D; to Alkynes
;
_journal_issue 23
_journal_name_full Organometallics
_journal_page_first 6422
_journal_paper_doi 10.1021/om1008346
_journal_volume 29
_journal_year 2010
_chemical_formula_sum 'C39 H25 B Cl2 F15 Fe N'
_chemical_formula_weight 930.16
_chemical_name_systematic
; 
 ? 
;
_space_group_IT_number 14
_symmetry_cell_setting monoclinic
_symmetry_space_group_name_Hall '-P 2ybc'
_symmetry_space_group_name_H-M 'P 1 21/c 1'
_atom_sites_solution_hydrogens geom
_atom_sites_solution_primary direct
_atom_sites_solution_secondary difmap
_audit_creation_method SHELXL-97
_cell_angle_alpha 90.00
_cell_angle_beta 106.472(2)
_cell_angle_gamma 90.00
_cell_formula_units_Z 4
_cell_length_a 10.5618(4)
_cell_length_b 21.7397(9)
_cell_length_c 17.3339(7)
_cell_measurement_reflns_used 9984
_cell_measurement_temperature 150(2)
_cell_measurement_theta_max 22.91
_cell_measurement_theta_min 2.22
_cell_volume 3816.7(3)
_computing_cell_refinement 'Bruker SAINT'
_computing_data_collection 'Bruker APEX2'
_computing_data_reduction 'Bruker SAINT'
_computing_molecular_graphics 'Bruker SHELXTL'
_computing_publication_material 'Bruker SHELXTL'
_computing_structure_refinement 'SHELXL-97 (Sheldrick, 1997)'
_computing_structure_solution 'SHELXS-97 (Sheldrick, 1990)'
_diffrn_ambient_temperature 150(2)
_diffrn_measured_fraction_theta_full 0.994
_diffrn_measured_fraction_theta_max 0.994
_diffrn_measurement_device_type 'Bruker APEX-II CCD'
_diffrn_measurement_method '\f and \w scans'
_diffrn_radiation_monochromator graphite
_diffrn_radiation_source 'fine-focus sealed tube'
_diffrn_radiation_type MoK\a
_diffrn_radiation_wavelength 0.71073
_diffrn_reflns_av_R_equivalents 0.0759
_diffrn_reflns_av_sigmaI/netI 0.0369
_diffrn_reflns_limit_h_max 13
_diffrn_reflns_limit_h_min -13
_diffrn_reflns_limit_k_max 28
_diffrn_reflns_limit_k_min -28
_diffrn_reflns_limit_l_max 22
_diffrn_reflns_limit_l_min -21
_diffrn_reflns_number 118316
_diffrn_reflns_theta_full 27.60
_diffrn_reflns_theta_max 27.60
_diffrn_reflns_theta_min 1.54
_diffrn_standards_number 0
_exptl_absorpt_coefficient_mu 0.640
_exptl_absorpt_correction_T_max 0.9045
_exptl_absorpt_correction_T_min 0.8461
_exptl_absorpt_correction_type multi-scan
_exptl_absorpt_process_details SADABS
_exptl_crystal_colour orange
_exptl_crystal_density_diffrn 1.619
_exptl_crystal_density_method 'not measured'
_exptl_crystal_description block
_exptl_crystal_F_000 1864
_exptl_crystal_size_max 0.27
_exptl_crystal_size_mid 0.16
_exptl_crystal_size_min 0.16
_refine_diff_density_max 0.454
_refine_diff_density_min -0.424
_refine_diff_density_rms 0.060
_refine_ls_extinction_method none
_refine_ls_goodness_of_fit_ref 1.017
_refine_ls_hydrogen_treatment constr
_refine_ls_matrix_type full
_refine_ls_number_parameters 592
_refine_ls_number_reflns 8812
_refine_ls_number_restraints 0
_refine_ls_restrained_S_all 1.017
_refine_ls_R_factor_all 0.0728
_refine_ls_R_factor_gt 0.0420
_refine_ls_shift/su_max 0.018
_refine_ls_shift/su_mean 0.001
_refine_ls_structure_factor_coef Fsqd
_refine_ls_weighting_details 'calc w=1/[\s^2^(Fo^2^)+(0.0516P)^2^+2.4520P] where P=(Fo^2^+2Fc^2^)/3'
_refine_ls_weighting_scheme calc
_refine_ls_wR_factor_gt 0.0975
_refine_ls_wR_factor_ref 0.1146
_reflns_number_gt 6205
_reflns_number_total 8812
_reflns_threshold_expression >2sigma(I)
_cod_data_source_file om1008346_si_002.cif
_cod_data_source_block tBuNC4H4(3-FcC=C(H)B(C6F5)3)
_cod_depositor_comments
;
The following automatic conversions were performed:

'_symmetry_cell_setting' value 'Monoclinic' changed to 'monoclinic'
according to /home/saulius/struct/CIF-dictionaries/cif_core.dic
dictionary named 'cif_core.dic' version 2.4.1 from 2010-06-29.

Automatic conversion script
Id: cif_fix_values 1715 2011-07-08 13:25:40Z adriana 
;
_cod_original_sg_symbol_H-M P2(1)/c
_cod_database_code 4067115

loop_
_symmetry_equiv_pos_as_xyz
'x, y, z'
'-x, y+1/2, -z+1/2'
'-x, -y, -z'
'x, -y-1/2, z-1/2'

loop_
_atom_site_label
_atom_site_type_symbol
_atom_site_fract_x
_atom_site_fract_y
_atom_site_fract_z
_atom_site_U_iso_or_equiv
_atom_site_adp_type
_atom_site_occupancy
_atom_site_symmetry_multiplicity
_atom_site_calc_flag
_atom_site_refinement_flags
_atom_site_disorder_assembly
_atom_site_disorder_group
Fe1 Fe 1.24370(3) 0.619256(15) 0.518785(19) 0.02889(10) Uani 1 1 d . . .
F1 F 1.15078(16) 0.94309(6) 0.43075(9) 0.0440(4) Uani 1 1 d . . .
F2 F 1.1755(2) 1.00454(8) 0.56712(11) 0.0810(7) Uani 1 1 d . . .
F3 F 1.0960(3) 0.95193(10) 0.68898(12) 0.1092(10) Uani 1 1 d . . .
F4 F 0.9948(2) 0.83758(9) 0.67089(11) 0.0799(7) Uani 1 1 d . . .
F5 F 0.97862(16) 0.77313(7) 0.53832(9) 0.0469(4) Uani 1 1 d . . .
F6 F 1.07208(14) 0.91092(6) 0.25594(8) 0.0370(3) Uani 1 1 d . . .
F7 F 0.87665(18) 0.97294(7) 0.15827(10) 0.0568(4) Uani 1 1 d . . .
F8 F 0.63085(17) 0.97154(8) 0.17757(12) 0.0689(5) Uani 1 1 d . . .
F9 F 0.58419(15) 0.90315(8) 0.29916(12) 0.0577(5) Uani 1 1 d . . .
F10 F 0.77713(14) 0.83766(7) 0.39603(9) 0.0410(3) Uani 1 1 d . . .
F11 F 1.33375(13) 0.84657(7) 0.48629(8) 0.0369(3) Uani 1 1 d . . .
F12 F 1.54163(13) 0.81703(8) 0.44088(9) 0.0497(4) Uani 1 1 d . . .
F13 F 1.51825(15) 0.76456(8) 0.29451(10) 0.0538(4) Uani 1 1 d . . .
F14 F 1.27236(16) 0.74562(7) 0.19238(8) 0.0486(4) Uani 1 1 d . . .
F15 F 1.05850(13) 0.77877(6) 0.23485(7) 0.0351(3) Uani 1 1 d . . .
N1 N 0.7585(2) 0.59324(9) 0.25770(12) 0.0398(5) Uani 1 1 d . B .
C1 C 0.9746(2) 0.75318(10) 0.37637(13) 0.0259(4) Uani 1 1 d . . .
H1 H 0.8808 0.7549 0.3598 0.031 Uiso 1 1 calc R . .
C2 C 1.0219(2) 0.69512(10) 0.38449(12) 0.0237(4) Uani 1 1 d . . .
C3 C 1.1610(2) 0.68007(10) 0.42646(12) 0.0258(4) Uani 1 1 d . . .
C4 C 1.2404(2) 0.71109(11) 0.49633(13) 0.0311(5) Uani 1 1 d . . .
H4 H 1.2094 0.7438 0.5273 0.037 Uiso 1 1 calc R . .
C5 C 1.3709(2) 0.68805(12) 0.51361(16) 0.0424(6) Uani 1 1 d . . .
H5 H 1.4478 0.7017 0.5587 0.051 Uiso 1 1 calc R . .
C6 C 1.3731(2) 0.64202(13) 0.45659(18) 0.0445(6) Uani 1 1 d . . .
H6 H 1.4521 0.6175 0.4544 0.053 Uiso 1 1 calc R . .
C7 C 1.2441(2) 0.63669(12) 0.40260(15) 0.0345(5) Uani 1 1 d . . .
H7 H 1.2163 0.6074 0.3564 0.041 Uiso 1 1 calc R . .
C8 C 1.0995(3) 0.57226(12) 0.55114(14) 0.0400(6) Uani 1 1 d . . .
H8 H 1.0026 0.5749 0.5240 0.048 Uiso 1 1 calc R . .
C9 C 1.1881(3) 0.53056(11) 0.53193(15) 0.0405(6) Uani 1 1 d . . .
H9 H 1.1652 0.4986 0.4888 0.049 Uiso 1 1 calc R . .
C10 C 1.3163(3) 0.54234(13) 0.58449(18) 0.0526(8) Uani 1 1 d . . .
H10 H 1.3994 0.5200 0.5852 0.063 Uiso 1 1 calc R . .
C11 C 1.3042(3) 0.59174(13) 0.63571(16) 0.0546(8) Uani 1 1 d . . .
H11 H 1.3779 0.6104 0.6789 0.065 Uiso 1 1 calc R . .
C12 C 1.1717(3) 0.61016(13) 0.61488(15) 0.0497(7) Uani 1 1 d . . .
H12 H 1.1344 0.6440 0.6409 0.060 Uiso 1 1 calc R . .
C13 C 0.9348(2) 0.64516(10) 0.34537(12) 0.0266(5) Uani 1 1 d . . .
C14 C 0.8043(2) 0.65568(11) 0.28388(15) 0.0361(6) Uani 1 1 d . . .
H14A H 0.7417 0.6768 0.3080 0.043 Uiso 1 1 calc R . .
H14B H 0.8151 0.6805 0.2383 0.043 Uiso 1 1 calc R . .
C15 C 0.8440(3) 0.55376(11) 0.29746(14) 0.0377(6) Uani 1 1 d . . .
H15 H 0.8345 0.5104 0.2916 0.045 Uiso 1 1 calc R . .
C16 C 0.9539(2) 0.58349(10) 0.35104(13) 0.0313(5) Uani 1 1 d . . .
H16 H 1.0287 0.5634 0.3853 0.038 Uiso 1 1 calc R . .
C21 C 1.0653(2) 0.85429(10) 0.47739(13) 0.0285(5) Uani 1 1 d . . .
C22 C 1.1128(3) 0.91419(11) 0.48968(14) 0.0364(5) Uani 1 1 d . . .
C23 C 1.1254(3) 0.94708(12) 0.55903(17) 0.0542(8) Uani 1 1 d . . .
C24 C 1.0866(4) 0.92101(14) 0.62034(17) 0.0659(10) Uani 1 1 d . . .
C25 C 1.0359(4) 0.86274(13) 0.61120(17) 0.0530(8) Uani 1 1 d . . .
C26 C 1.0280(3) 0.83067(11) 0.54136(15) 0.0369(6) Uani 1 1 d . . .
C27 C 0.9336(2) 0.86674(10) 0.32777(13) 0.0268(5) Uani 1 1 d . . .
C28 C 0.9511(2) 0.90440(10) 0.26741(14) 0.0302(5) Uani 1 1 d . . .
C29 C 0.8517(3) 0.93786(11) 0.21625(15) 0.0404(6) Uani 1 1 d . . .
C30 C 0.7277(3) 0.93732(12) 0.22623(17) 0.0447(7) Uani 1 1 d . . .
C31 C 0.7045(2) 0.90297(11) 0.28702(17) 0.0408(6) Uani 1 1 d . . .
C32 C 0.8062(2) 0.86914(10) 0.33562(15) 0.0325(5) Uani 1 1 d . . .
C33 C 1.1822(2) 0.81404(9) 0.36327(12) 0.0248(4) Uani 1 1 d . . .
C34 C 1.3096(2) 0.82346(10) 0.41082(13) 0.0278(5) Uani 1 1 d . . .
C35 C 1.4219(2) 0.80791(11) 0.38930(14) 0.0337(5) Uani 1 1 d . . .
C36 C 1.4100(2) 0.78134(11) 0.31574(15) 0.0355(5) Uani 1 1 d . . .
C37 C 1.2859(3) 0.77193(11) 0.26488(13) 0.0333(5) Uani 1 1 d . . .
C38 C 1.1777(2) 0.78853(10) 0.28858(13) 0.0272(5) Uani 1 1 d . . .
B1 B 1.0441(2) 0.82136(11) 0.38901(14) 0.0249(5) Uani 1 1 d . . .
Cl1 Cl 1.7296(3) 0.62636(13) 0.4738(3) 0.0973(10) Uani 0.714(8) 1 d P A 1
Cl2 Cl 1.7429(2) 0.70648(11) 0.6112(2) 0.0823(8) Uani 0.714(8) 1 d P A 1
C100 C 1.7118(5) 0.7021(2) 0.5082(4) 0.0726(19) Uani 0.714(8) 1 d P A 1
H10A H 1.7731 0.7299 0.4913 0.087 Uiso 0.714(8) 1 calc PR A 1
H10B H 1.6207 0.7166 0.4824 0.087 Uiso 0.714(8) 1 calc PR A 1
Cl3 Cl 1.7300(7) 0.6325(4) 0.5164(8) 0.115(3) Uani 0.286(8) 1 d P A 2
Cl4 Cl 1.7037(7) 0.70807(19) 0.6514(6) 0.082(3) Uani 0.286(8) 1 d P A 2
C101 C 1.767(2) 0.6861(12) 0.5740(15) 0.150(13) Uani 0.286(8) 1 d P A 2
H10D H 1.7564 0.7228 0.5390 0.179 Uiso 0.286(8) 1 calc PR A 2
H10C H 1.8627 0.6816 0.5994 0.179 Uiso 0.286(8) 1 calc PR A 2
C19B C 0.603(2) 0.5182(10) 0.1894(14) 0.072(6) Uani 0.50(3) 1 d P B 3
H19A H 0.6552 0.4963 0.1595 0.108 Uiso 0.50(3) 1 calc PR B 3
H19B H 0.5088 0.5126 0.1624 0.108 Uiso 0.50(3) 1 calc PR B 3
H19C H 0.6236 0.5019 0.2442 0.108 Uiso 0.50(3) 1 calc PR B 3
C17B C 0.6742(19) 0.5990(8) 0.1080(8) 0.085(5) Uani 0.50(3) 1 d P B 3
H17A H 0.7515 0.5752 0.1054 0.128 Uiso 0.50(3) 1 calc PR B 3
H17B H 0.6947 0.6430 0.1088 0.128 Uiso 0.50(3) 1 calc PR B 3
H17C H 0.5999 0.5898 0.0609 0.128 Uiso 0.50(3) 1 calc PR B 3
C18B C 0.5283(9) 0.6197(9) 0.1958(11) 0.086(6) Uani 0.50(3) 1 d P B 3
H18A H 0.5511 0.6623 0.1869 0.130 Uiso 0.50(3) 1 calc PR B 3
H18B H 0.5131 0.6163 0.2488 0.130 Uiso 0.50(3) 1 calc PR B 3
H18C H 0.4480 0.6078 0.1541 0.130 Uiso 0.50(3) 1 calc PR B 3
C17A C 0.617(3) 0.6213(12) 0.1295(14) 0.160(16) Uani 0.50(3) 1 d P B 4
H17D H 0.6938 0.6197 0.1087 0.239 Uiso 0.50(3) 1 calc PR B 4
H17E H 0.6070 0.6629 0.1486 0.239 Uiso 0.50(3) 1 calc PR B 4
H17F H 0.5373 0.6102 0.0866 0.239 Uiso 0.50(3) 1 calc PR B 4
C18A C 0.5193(10) 0.5929(8) 0.2432(16) 0.104(6) Uani 0.50(3) 1 d P B 4
H18D H 0.5373 0.5657 0.2901 0.157 Uiso 0.50(3) 1 calc PR B 4
H18E H 0.4308 0.5844 0.2076 0.157 Uiso 0.50(3) 1 calc PR B 4
H18F H 0.5243 0.6359 0.2610 0.157 Uiso 0.50(3) 1 calc PR B 4
C19A C 0.621(2) 0.5084(9) 0.1742(12) 0.047(3) Uani 0.50(3) 1 d P B 4
H19D H 0.6828 0.4966 0.1438 0.070 Uiso 0.50(3) 1 calc PR B 4
H19E H 0.5307 0.4988 0.1426 0.070 Uiso 0.50(3) 1 calc PR B 4
H19F H 0.6424 0.4857 0.2251 0.070 Uiso 0.50(3) 1 calc PR B 4
C20A C 0.6335(3) 0.58035(14) 0.1922(2) 0.0674(11) Uani 1 1 d . . .

loop_
_atom_site_aniso_label
_atom_site_aniso_U_11
_atom_site_aniso_U_22
_atom_site_aniso_U_33
_atom_site_aniso_U_23
_atom_site_aniso_U_13
_atom_site_aniso_U_12
Fe1 0.02720(17) 0.02652(17) 0.02676(17) 0.00486(13) -0.00240(12) -0.00366(13)
F1 0.0662(10) 0.0259(7) 0.0414(8) -0.0047(6) 0.0178(7) -0.0141(7)
F2 0.151(2) 0.0316(9) 0.0572(11) -0.0182(8) 0.0237(12) -0.0189(11)
F3 0.235(3) 0.0552(12) 0.0498(11) -0.0209(10) 0.0599(16) 0.0078(16)
F4 0.151(2) 0.0584(12) 0.0533(11) 0.0089(9) 0.0656(13) 0.0206(12)
F5 0.0656(10) 0.0376(8) 0.0475(9) 0.0032(7) 0.0321(8) -0.0065(7)
F6 0.0433(8) 0.0309(7) 0.0407(8) 0.0071(6) 0.0180(6) -0.0005(6)
F7 0.0714(11) 0.0444(9) 0.0509(9) 0.0247(8) 0.0114(8) 0.0023(8)
F8 0.0518(10) 0.0517(11) 0.0871(13) 0.0284(10) -0.0069(9) 0.0152(8)
F9 0.0306(8) 0.0471(9) 0.0941(13) 0.0123(9) 0.0159(8) 0.0115(7)
F10 0.0343(8) 0.0374(8) 0.0566(9) 0.0098(7) 0.0213(7) 0.0030(6)
F11 0.0328(7) 0.0461(8) 0.0286(7) -0.0087(6) 0.0037(6) -0.0104(6)
F12 0.0243(7) 0.0667(11) 0.0551(9) 0.0011(8) 0.0062(6) -0.0059(7)
F13 0.0457(9) 0.0579(10) 0.0683(11) 0.0021(8) 0.0332(8) 0.0108(8)
F14 0.0657(10) 0.0503(9) 0.0344(8) -0.0074(7) 0.0219(7) 0.0107(8)
F15 0.0379(7) 0.0361(7) 0.0261(6) -0.0058(6) 0.0007(6) -0.0004(6)
N1 0.0401(12) 0.0280(10) 0.0388(11) 0.0038(9) -0.0092(9) -0.0102(9)
C1 0.0214(10) 0.0280(11) 0.0268(11) 0.0008(9) 0.0044(8) -0.0033(8)
C2 0.0240(10) 0.0249(11) 0.0206(10) 0.0016(8) 0.0036(8) -0.0024(8)
C3 0.0251(11) 0.0256(11) 0.0248(10) 0.0047(8) 0.0038(8) -0.0024(8)
C4 0.0308(12) 0.0267(11) 0.0307(12) 0.0059(9) 0.0004(9) -0.0064(9)
C5 0.0260(12) 0.0417(15) 0.0503(15) 0.0133(12) -0.0041(11) -0.0096(11)
C6 0.0262(13) 0.0481(16) 0.0606(17) 0.0136(14) 0.0144(12) 0.0033(11)
C7 0.0310(12) 0.0389(13) 0.0346(12) 0.0064(10) 0.0111(10) 0.0041(10)
C8 0.0464(15) 0.0406(14) 0.0311(12) 0.0063(11) 0.0078(11) -0.0152(12)
C9 0.0500(15) 0.0292(13) 0.0328(12) 0.0058(10) -0.0036(11) -0.0090(11)
C10 0.0504(17) 0.0356(14) 0.0542(17) 0.0185(13) -0.0135(13) -0.0032(12)
C11 0.073(2) 0.0413(15) 0.0309(13) 0.0114(12) -0.0161(13) -0.0230(14)
C12 0.079(2) 0.0436(16) 0.0260(12) -0.0002(11) 0.0144(13) -0.0200(15)
C13 0.0276(11) 0.0260(11) 0.0238(10) 0.0016(9) 0.0034(9) -0.0019(9)
C14 0.0331(13) 0.0252(12) 0.0403(13) 0.0039(10) -0.0054(10) -0.0070(10)
C15 0.0470(15) 0.0244(12) 0.0340(13) 0.0018(10) -0.0014(11) -0.0066(10)
C16 0.0355(12) 0.0260(11) 0.0267(11) -0.0001(9) -0.0008(9) 0.0007(9)
C21 0.0314(12) 0.0264(11) 0.0278(11) -0.0004(9) 0.0088(9) 0.0019(9)
C22 0.0499(15) 0.0278(12) 0.0316(12) -0.0022(10) 0.0117(11) -0.0011(11)
C23 0.091(2) 0.0271(13) 0.0412(15) -0.0100(11) 0.0125(15) -0.0003(14)
C24 0.128(3) 0.0387(16) 0.0353(15) -0.0081(13) 0.0308(18) 0.0138(18)
C25 0.093(2) 0.0401(15) 0.0374(14) 0.0036(12) 0.0378(15) 0.0150(15)
C26 0.0462(15) 0.0314(13) 0.0374(13) 0.0015(10) 0.0186(11) 0.0025(11)
C27 0.0291(11) 0.0206(10) 0.0287(11) -0.0027(8) 0.0049(9) -0.0020(8)
C28 0.0339(12) 0.0223(11) 0.0337(12) -0.0016(9) 0.0083(10) -0.0014(9)
C29 0.0525(16) 0.0255(12) 0.0393(14) 0.0078(10) 0.0066(12) -0.0022(11)
C30 0.0384(14) 0.0290(13) 0.0567(16) 0.0091(12) -0.0026(12) 0.0068(11)
C31 0.0303(13) 0.0292(12) 0.0595(17) 0.0035(12) 0.0070(12) 0.0028(10)
C32 0.0330(12) 0.0234(11) 0.0412(13) 0.0003(10) 0.0109(10) -0.0012(9)
C33 0.0306(11) 0.0195(10) 0.0236(10) 0.0016(8) 0.0065(8) -0.0027(8)
C34 0.0306(12) 0.0272(11) 0.0253(11) 0.0014(9) 0.0074(9) -0.0056(9)
C35 0.0264(12) 0.0353(13) 0.0386(13) 0.0057(10) 0.0082(10) -0.0023(10)
C36 0.0349(13) 0.0335(13) 0.0447(14) 0.0063(11) 0.0219(11) 0.0065(10)
C37 0.0491(14) 0.0266(12) 0.0270(11) 0.0013(9) 0.0153(10) 0.0051(10)
C38 0.0321(12) 0.0229(11) 0.0252(11) 0.0019(8) 0.0059(9) 0.0006(9)
B1 0.0275(12) 0.0205(11) 0.0261(12) 0.0001(9) 0.0067(10) -0.0014(9)
Cl1 0.0750(12) 0.0644(12) 0.179(3) 0.0257(15) 0.0797(17) 0.0263(9)
Cl2 0.0656(10) 0.0810(12) 0.0879(18) 0.0239(12) 0.0016(11) -0.0071(9)
C100 0.056(3) 0.056(3) 0.105(5) 0.034(3) 0.022(3) -0.004(2)
Cl3 0.049(2) 0.115(4) 0.179(8) -0.013(5) 0.031(4) 0.028(2)
Cl4 0.072(3) 0.0465(19) 0.092(4) -0.001(2) -0.034(3) -0.0026(18)
C101 0.143(19) 0.15(2) 0.120(18) -0.092(16) -0.018(14) 0.076(16)
C19B 0.078(10) 0.049(8) 0.055(10) -0.012(6) -0.036(7) -0.020(7)
C17B 0.115(12) 0.076(8) 0.034(4) 0.017(4) -0.027(6) -0.045(7)
C18B 0.038(4) 0.096(10) 0.099(10) -0.034(8) -0.022(5) 0.008(5)
C17A 0.15(2) 0.131(18) 0.113(17) 0.083(14) -0.109(16) -0.093(16)
C18A 0.043(5) 0.084(8) 0.157(16) -0.022(8) -0.021(7) -0.007(5)
C19A 0.064(5) 0.034(6) 0.033(5) -0.013(4) -0.002(4) -0.022(4)
C20A 0.0528(19) 0.0414(17) 0.076(2) 0.0068(15) -0.0339(16) -0.0134(14)

loop_
_atom_type_symbol
_atom_type_description
_atom_type_scat_dispersion_real
_atom_type_scat_dispersion_imag
_atom_type_scat_source
C C 0.0033 0.0016 'International Tables Vol C Tables 4.2.6.8 and 6.1.1.4'
H H 0.0000 0.0000 'International Tables Vol C Tables 4.2.6.8 and 6.1.1.4'
B B 0.0013 0.0007 'International Tables Vol C Tables 4.2.6.8 and 6.1.1.4'
N N 0.0061 0.0033 'International Tables Vol C Tables 4.2.6.8 and 6.1.1.4'
F F 0.0171 0.0103 'International Tables Vol C Tables 4.2.6.8 and 6.1.1.4'
Fe Fe 0.3463 0.8444 'International Tables Vol C Tables 4.2.6.8 and 6.1.1.4'
Cl Cl 0.1484 0.1585 'International Tables Vol C Tables 4.2.6.8 and 6.1.1.4'

loop_
_geom_angle_atom_site_label_1
_geom_angle_atom_site_label_2
_geom_angle_atom_site_label_3
_geom_angle
C12 Fe1 C6 157.99(12)
C12 Fe1 C5 121.03(12)
C6 Fe1 C5 40.72(12)
C12 Fe1 C4 105.26(11)
C6 Fe1 C4 68.64(11)
C5 Fe1 C4 40.80(10)
C12 Fe1 C11 40.37(13)
C6 Fe1 C11 122.18(12)
C5 Fe1 C11 103.64(11)
C4 Fe1 C11 117.58(11)
C12 Fe1 C8 40.72(10)
C6 Fe1 C8 159.51(12)
C5 Fe1 C8 159.45(12)
C4 Fe1 C8 124.83(11)
C11 Fe1 C8 68.11(11)
C12 Fe1 C10 68.39(14)
C6 Fe1 C10 107.02(12)
C5 Fe1 C10 118.60(11)
C4 Fe1 C10 153.22(10)
C11 Fe1 C10 40.78(12)
C8 Fe1 C10 68.21(12)
C12 Fe1 C9 68.31(11)
C6 Fe1 C9 123.15(12)
C5 Fe1 C9 156.00(11)
C4 Fe1 C9 163.09(10)
C11 Fe1 C9 68.36(10)
C8 Fe1 C9 40.34(11)
C10 Fe1 C9 40.73(10)
C12 Fe1 C7 158.55(12)
C6 Fe1 C7 40.82(10)
C5 Fe1 C7 68.56(11)
C4 Fe1 C7 68.59(10)
C11 Fe1 C7 160.93(12)
C8 Fe1 C7 124.91(10)
C10 Fe1 C7 126.37(12)
C9 Fe1 C7 111.34(10)
C12 Fe1 C3 121.56(11)
C6 Fe1 C3 68.49(10)
C5 Fe1 C3 68.56(9)
C4 Fe1 C3 40.85(8)
C11 Fe1 C3 154.56(12)
C8 Fe1 C3 110.38(10)
C10 Fe1 C3 164.24(11)
C9 Fe1 C3 128.07(9)
C7 Fe1 C3 40.55(9)
C15 N1 C14 109.25(19)
C15 N1 C20A 127.5(2)
C14 N1 C20A 123.2(2)
C2 C1 B1 133.8(2)
C1 C2 C13 118.76(19)
C1 C2 C3 123.01(19)
C13 C2 C3 118.09(19)
C7 C3 C4 107.2(2)
C7 C3 C2 127.6(2)
C4 C3 C2 125.0(2)
C7 C3 Fe1 69.04(13)
C4 C3 Fe1 68.22(12)
C2 C3 Fe1 131.65(15)
C5 C4 C3 108.3(2)
C5 C4 Fe1 69.47(14)
C3 C4 Fe1 70.93(12)
C6 C5 C4 108.1(2)
C6 C5 Fe1 69.59(15)
C4 C5 Fe1 69.73(13)
C5 C6 C7 108.4(2)
C5 C6 Fe1 69.69(15)
C7 C6 Fe1 70.46(14)
C6 C7 C3 108.0(2)
C6 C7 Fe1 68.73(15)
C3 C7 Fe1 70.41(13)
C9 C8 C12 108.2(2)
C9 C8 Fe1 70.09(15)
C12 C8 Fe1 69.16(15)
C8 C9 C10 107.9(2)
C8 C9 Fe1 69.57(14)
C10 C9 Fe1 69.59(14)
C11 C10 C9 107.3(3)
C11 C10 Fe1 69.18(15)
C9 C10 Fe1 69.67(14)
C12 C11 C10 108.3(2)
C12 C11 Fe1 69.54(15)
C10 C11 Fe1 70.04(15)
C11 C12 C8 108.2(3)
C11 C12 Fe1 70.09(17)
C8 C12 Fe1 70.12(15)
C16 C13 C2 129.9(2)
C16 C13 C14 106.84(19)
C2 C13 C14 123.16(19)
N1 C14 C13 103.53(18)
N1 C15 C16 111.3(2)
C13 C16 C15 109.0(2)
C26 C21 C22 113.5(2)
C26 C21 B1 126.3(2)
C22 C21 B1 119.9(2)
F1 C22 C23 116.3(2)
F1 C22 C21 119.4(2)
C23 C22 C21 124.3(2)
F2 C23 C24 119.9(3)
F2 C23 C22 120.8(3)
C24 C23 C22 119.3(3)
F3 C24 C23 121.2(3)
F3 C24 C25 119.6(3)
C23 C24 C25 119.2(2)
F4 C25 C24 119.2(2)
F4 C25 C26 121.1(3)
C24 C25 C26 119.6(3)
F5 C26 C21 120.6(2)
F5 C26 C25 115.4(2)
C21 C26 C25 124.0(2)
C28 C27 C32 113.1(2)
C28 C27 B1 128.0(2)
C32 C27 B1 118.90(19)
F6 C28 C29 115.4(2)
F6 C28 C27 120.5(2)
C29 C28 C27 124.1(2)
F7 C29 C30 119.7(2)
F7 C29 C28 120.4(2)
C30 C29 C28 119.8(2)
F8 C30 C29 119.9(2)
F8 C30 C31 120.8(3)
C29 C30 C31 119.3(2)
F9 C31 C30 120.2(2)
F9 C31 C32 120.9(2)
C30 C31 C32 118.9(2)
F10 C32 C31 115.7(2)
F10 C32 C27 119.5(2)
C31 C32 C27 124.7(2)
C34 C33 C38 112.6(2)
C34 C33 B1 127.71(19)
C38 C33 B1 119.23(19)
F11 C34 C33 121.1(2)
F11 C34 C35 114.20(19)
C33 C34 C35 124.7(2)
F12 C35 C36 120.2(2)
F12 C35 C34 120.2(2)
C36 C35 C34 119.6(2)
F13 C36 C37 121.0(2)
F13 C36 C35 120.4(2)
C37 C36 C35 118.6(2)
F14 C37 C38 120.9(2)
F14 C37 C36 119.4(2)
C38 C37 C36 119.7(2)
F15 C38 C37 116.42(19)
F15 C38 C33 118.75(19)
C37 C38 C33 124.8(2)
C1 B1 C21 117.03(18)
C1 B1 C33 105.85(17)
C21 B1 C33 113.30(18)
C1 B1 C27 104.16(17)
C21 B1 C27 102.83(17)
C33 B1 C27 113.53(18)
Cl2 C100 Cl1 113.0(3)
Cl3 C101 Cl4 130(2)
C17A C20A C19B 128.6(12)
C17A C20A C18B 73.6(12)
C19B C20A C18B 114.4(11)
C17A C20A N1 111.4(7)
C19B C20A N1 110.7(9)
C18B C20A N1 112.7(4)
C17A C20A C19A 119.6(15)
C19B C20A C19A 14.3(15)
C18B C20A C19A 125.4(11)
N1 C20A C19A 109.7(9)
C17A C20A C17B 33.6(16)
C19B C20A C17B 108.5(11)
C18B C20A C17B 106.7(9)
N1 C20A C17B 103.0(6)
C19A C20A C17B 95.4(9)
C17A C20A C18A 110.7(13)
C19B C20A C18A 89.1(10)
C18B C20A C18A 37.2(6)
N1 C20A C18A 100.3(6)
C19A C20A C18A 103.2(9)
C17B C20A C18A 143.2(8)

loop_
_geom_bond_atom_site_label_1
_geom_bond_atom_site_label_2
_geom_bond_distance
Fe1 C12 2.027(3)
Fe1 C6 2.028(3)
Fe1 C5 2.029(2)
Fe1 C4 2.033(2)
Fe1 C11 2.035(3)
Fe1 C8 2.040(2)
Fe1 C10 2.046(3)
Fe1 C9 2.047(2)
Fe1 C7 2.051(2)
Fe1 C3 2.069(2)
F1 C22 1.354(3)
F2 C23 1.349(3)
F3 C24 1.345(3)
F4 C25 1.347(3)
F5 C26 1.351(3)
F6 C28 1.355(3)
F7 C29 1.346(3)
F8 C30 1.350(3)
F9 C31 1.345(3)
F10 C32 1.357(3)
F11 C34 1.356(2)
F12 C35 1.340(3)
F13 C36 1.347(3)
F14 C37 1.351(3)
F15 C38 1.354(2)
N1 C15 1.294(3)
N1 C14 1.469(3)
N1 C20A 1.503(3)
C1 C2 1.350(3)
C1 B1 1.641(3)
C2 C13 1.460(3)
C2 C3 1.479(3)
C3 C7 1.427(3)
C3 C4 1.432(3)
C4 C5 1.416(3)
C5 C6 1.411(4)
C6 C7 1.422(4)
C8 C9 1.409(4)
C8 C12 1.415(4)
C9 C10 1.424(4)
C10 C11 1.422(4)
C11 C12 1.401(5)
C13 C16 1.355(3)
C13 C14 1.502(3)
C15 C16 1.420(3)
C21 C26 1.377(3)
C21 C22 1.390(3)
C21 B1 1.648(3)
C22 C23 1.372(3)
C23 C24 1.366(4)
C24 C25 1.367(5)
C25 C26 1.379(4)
C27 C28 1.382(3)
C27 C32 1.392(3)
C27 B1 1.661(3)
C28 C29 1.375(3)
C29 C30 1.368(4)
C30 C31 1.370(4)
C31 C32 1.375(3)
C33 C34 1.380(3)
C33 C38 1.397(3)
C33 B1 1.650(3)
C34 C35 1.382(3)
C35 C36 1.373(4)
C36 C37 1.372(4)
C37 C38 1.368(3)
Cl1 C100 1.780(6)
Cl2 C100 1.723(6)
Cl3 C101 1.51(2)
Cl4 C101 1.72(2)
C19B C20A 1.39(2)
C17B C20A 1.683(16)
C18B C20A 1.418(11)
C17A C20A 1.376(16)
C18A C20A 1.71(2)
C19A C20A 1.592(19)
